data_7033761
loop_
_publ_author_name
'Wu, Jing'
'Pu, Ya-Yang'
'Zhao, Xiao-Wei'
'Qian, Li-Wen'
'Bian, Guo-Qing'
'Zhu, Qin-Yu'
'Dai, Jie'

_publ_section_title
;
 Photo-electroactive ternary chalcogenido-indate-stannates with a unique
 2-D porous structure.
;
_journal_issue 10
_journal_name_full 'Dalton transactions (Cambridge, England : 2003)'
_journal_page_first 4520
_journal_page_last 4525
_journal_paper_doi 10.1039/c4dt03333g
_journal_volume 44
_journal_year 2015
_chemical_formula_sum 'C42 H45 In2 N7 Ni O4 Se8 Sn2'
_chemical_formula_weight 1869.26
_space_group_crystal_system monoclinic
_space_group_IT_number 14
_space_group_name_Hall '-P 2yn'
_space_group_name_H-M_alt 'P 1 21/n 1'
_symmetry_space_group_name_Hall '-P 2yn'
_symmetry_space_group_name_H-M 'P 1 21/n 1'
_atom_sites_solution_hydrogens geom
_audit_creation_method SHELXL-2014/7
_audit_update_record
;
2015-01-17 deposited with the CCDC.
2015-01-21 downloaded from the CCDC.
;
_cell_angle_alpha 90
_cell_angle_beta 107.11(3)
_cell_angle_gamma 90
_cell_formula_units_Z 4
_cell_length_a 15.574(3)
_cell_length_b 24.083(5)
_cell_length_c 15.804(3)
_cell_measurement_reflns_used 17514
_cell_measurement_temperature 293(2)
_cell_measurement_theta_max 27.5
_cell_measurement_theta_min 3.0
_cell_volume 5665(2)
_computing_cell_refinement 'CrystalClear (Rigaku Inc., 2007)'
_computing_data_collection 'CrystalClear (Rigaku Inc., 2007)'
_computing_data_reduction 'CrystalClear (Rigaku Inc., 2007)'
_computing_molecular_graphics 'SHELXL-2014/7 (Sheldrick, 2014)'
_computing_publication_material 'SHELXL-2014/7 (Sheldrick, 2014)'
_computing_structure_refinement 'SHELXL-2014/7 (Sheldrick, 2014)'
_computing_structure_solution 'SHELXL-2014/7 (Sheldrick, 2014)'
_diffrn_ambient_temperature 293(2)
_diffrn_measured_fraction_theta_full 0.987
_diffrn_measured_fraction_theta_max 0.988
_diffrn_measurement_device_type 'Rigaku Saturn'
_diffrn_radiation_type MoK\a
_diffrn_radiation_wavelength 0.71073
_diffrn_reflns_av_R_equivalents 0.0767
_diffrn_reflns_av_unetI/netI 0.1008
_diffrn_reflns_Laue_measured_fraction_full 0.987
_diffrn_reflns_Laue_measured_fraction_max 0.988
_diffrn_reflns_limit_h_max 16
_diffrn_reflns_limit_h_min -19
_diffrn_reflns_limit_k_max 30
_diffrn_reflns_limit_k_min -20
_diffrn_reflns_limit_l_max 19
_diffrn_reflns_limit_l_min -16
_diffrn_reflns_number 34016
_diffrn_reflns_point_group_measured_fraction_full 0.987
_diffrn_reflns_point_group_measured_fraction_max 0.988
_diffrn_reflns_theta_full 25.242
_diffrn_reflns_theta_max 26.372
_diffrn_reflns_theta_min 3.007
_exptl_absorpt_coefficient_mu 7.181
_exptl_absorpt_correction_T_max 1.0000
_exptl_absorpt_correction_T_min 0.5139
_exptl_absorpt_correction_type multi-scan
_exptl_absorpt_process_details 'Jacobson, R. (1998) Private communication '
_exptl_crystal_colour Orange
_exptl_crystal_density_diffrn 2.192
_exptl_crystal_description Block
_exptl_crystal_F_000 3504
_exptl_crystal_size_max 0.250
_exptl_crystal_size_mid 0.200
_exptl_crystal_size_min 0.100
_refine_diff_density_max 1.143
_refine_diff_density_min -1.180
_refine_diff_density_rms 0.190
_refine_ls_extinction_method none
_refine_ls_goodness_of_fit_ref 1.173
_refine_ls_hydrogen_treatment constr
_refine_ls_matrix_type full
_refine_ls_number_parameters 434
_refine_ls_number_reflns 11456
_refine_ls_number_restraints 23
_refine_ls_restrained_S_all 1.173
_refine_ls_R_factor_all 0.1391
_refine_ls_R_factor_gt 0.0816
_refine_ls_shift/su_max 0.004
_refine_ls_shift/su_mean 0.000
_refine_ls_structure_factor_coef Fsqd
_refine_ls_weighting_details 'w=1/[\s^2^(Fo^2^)+(0.0120P)^2^+50.4030P] where P=(Fo^2^+2Fc^2^)/3'
_refine_ls_weighting_scheme calc
_refine_ls_wR_factor_gt 0.1348
_refine_ls_wR_factor_ref 0.1504
_reflns_Friedel_coverage 0.000
_reflns_number_gt 6449
_reflns_number_total 11456
_reflns_threshold_expression 'I > 2\s(I)'
_cod_data_source_file c4dt03333g2.cif
_cod_data_source_block 2
_cod_depositor_comments 'Adding full bibliography for 7033760--7033763.cif.'
_cod_database_code 7033761
_shelx_shelxl_version_number 2014/7
_shelx_space_group_comment
;
The symmetry employed for this shelxl refinement is uniquely defined
by the following loop, which should always be used as a source of
symmetry information in preference to the above space-group names.
They are only intended as comments.
;
_shelx_estimated_absorpt_t_min 0.267
_shelx_estimated_absorpt_t_max 0.534

loop_
_space_group_symop_operation_xyz
'x, y, z'
'-x+1/2, y+1/2, -z+1/2'
'-x, -y, -z'
'x-1/2, -y-1/2, z-1/2'

loop_
_atom_site_label
_atom_site_type_symbol
_atom_site_fract_x
_atom_site_fract_y
_atom_site_fract_z
_atom_site_U_iso_or_equiv
_atom_site_adp_type
_atom_site_occupancy
_atom_site_site_symmetry_order
_atom_site_calc_flag
_atom_site_refinement_flags_posn
_atom_site_refinement_flags_adp
_atom_site_refinement_flags_occupancy
_atom_site_disorder_assembly
_atom_site_disorder_group
Ni1 Ni 0.40664(10) 0.71079(7) 0.77209(9) 0.0373(4) Uani 1 1 d . . . . .
In1 In 0.39808(6) 0.84635(4) 0.23208(5) 0.0425(2) Uani 0.5 1 d . U P . .
Sn3 Sn 0.39808(6) 0.84635(4) 0.23208(5) 0.0425(2) Uani 0.5 1 d . . P . .
In2 In 0.56283(6) 0.79375(4) 0.44485(5) 0.0444(3) Uani 0.5 1 d . U P . .
Sn4 Sn 0.56283(6) 0.79375(4) 0.44485(5) 0.0444(3) Uani 0.5 1 d . . P . .
Sn1 Sn 0.46642(6) 0.94369(5) 0.43635(7) 0.0564(3) Uani 0.5 1 d . U P . .
In3 In 0.46642(6) 0.94369(5) 0.43635(7) 0.0564(3) Uani 0.5 1 d . . P . .
Sn2 Sn 0.22661(6) 0.78271(4) 0.08483(5) 0.0426(2) Uani 0.5 1 d . U P . .
In4 In 0.22661(6) 0.78271(4) 0.08483(5) 0.0426(2) Uani 0.5 1 d . . P . .
Se1 Se 0.634(3) 0.9796(18) 0.525(2) 0.125(18) Uani 0.095(19) 1 d . . P A 1
Se1' Se 0.6221(3) 0.9860(2) 0.4998(5) 0.1092(16) Uani 0.905(19) 1 d . . P A 2
Se2 Se 0.41011(14) 0.94740(8) 0.27017(13) 0.0899(6) Uani 1 1 d . U . . .
Se3 Se 0.44157(13) 0.84749(9) 0.48320(13) 0.0913(6) Uani 1 1 d . U . . .
Se4 Se 0.72874(11) 0.81446(8) 0.52348(11) 0.0767(5) Uani 1 1 d . U . . .
Se5 Se 0.56309(11) 0.69416(9) 0.50663(11) 0.0781(6) Uani 1 1 d . U . . .
Se6 Se 0.54064(12) 0.79124(10) 0.28154(11) 0.0894(6) Uani 1 1 d . U . . .
Se7 Se 0.34634(11) 0.84669(8) 0.06069(10) 0.0727(5) Uani 1 1 d . U . . .
Se8 Se 0.26964(11) 0.78646(9) 0.25243(10) 0.0765(5) Uani 1 1 d . U . . .
N1 N 0.3279(4) 0.7760(3) 0.7953(4) 0.035(2) Uani 1 1 d G . . . .
C1 C 0.2498(5) 0.7723(3) 0.8204(5) 0.047(3) Uani 1 1 d G . . . .
H1 H 0.2265 0.7376 0.8277 0.056 Uiso 1 1 calc R U . . .
C2 C 0.2065(4) 0.8203(4) 0.8347(5) 0.054(4) Uani 1 1 d G . . . .
H2 H 0.1542 0.8178 0.8515 0.065 Uiso 1 1 calc R U . . .
C3 C 0.2413(6) 0.8720(3) 0.8237(6) 0.060(4) Uani 1 1 d G . . . .
H3 H 0.2123 0.9041 0.8332 0.072 Uiso 1 1 calc R U . . .
C4 C 0.3194(6) 0.8758(3) 0.7985(6) 0.053(4) Uani 1 1 d G . . . .
C5 C 0.3627(4) 0.8278(3) 0.7843(5) 0.043(3) Uani 1 1 d G . . . .
N2 N 0.4785(4) 0.7799(3) 0.7481(4) 0.037(2) Uani 1 1 d G . . . .
C6 C 0.5578(5) 0.7794(3) 0.7248(5) 0.049(4) Uani 1 1 d G . . . .
H6 H 0.5845 0.7458 0.7180 0.059 Uiso 1 1 calc R U . . .
C7 C 0.5974(4) 0.8291(4) 0.7116(5) 0.055(4) Uani 1 1 d G . . . .
H7 H 0.6505 0.8288 0.6960 0.066 Uiso 1 1 calc R U . . .
C8 C 0.5576(6) 0.8794(3) 0.7217(6) 0.065(5) Uani 1 1 d G . . . .
H8 H 0.5840 0.9126 0.7129 0.078 Uiso 1 1 calc R U . . .
C9 C 0.4782(6) 0.8799(3) 0.7450(6) 0.058(4) Uani 1 1 d G . . . .
C10 C 0.4386(4) 0.8302(3) 0.7582(5) 0.042(3) Uani 1 1 d G . . . .
C11 C 0.3603(13) 0.9275(7) 0.7859(14) 0.106(8) Uani 1 1 d . . . . .
H11 H 0.3343 0.9603 0.7975 0.127 Uiso 1 1 calc R U . . .
C12 C 0.4322(13) 0.9310(7) 0.7588(14) 0.102(7) Uani 1 1 d . U . . .
H12 H 0.4539 0.9656 0.7485 0.123 Uiso 1 1 calc R U . . .
N3 N 0.4812(5) 0.7064(3) 0.9055(4) 0.041(3) Uani 1 1 d G . . . .
C13 C 0.4639(5) 0.7343(4) 0.9758(5) 0.055(4) Uani 1 1 d G . . . .
H13 H 0.4132 0.7566 0.9660 0.066 Uiso 1 1 calc R U . . .
C14 C 0.5226(7) 0.7288(4) 1.0608(4) 0.075(5) Uani 1 1 d G . . . .
H14 H 0.5110 0.7474 1.1078 0.090 Uiso 1 1 calc R U . . .
C15 C 0.5984(6) 0.6955(5) 1.0754(4) 0.081(5) Uani 1 1 d G . . . .
H15 H 0.6376 0.6918 1.1323 0.097 Uiso 1 1 calc R U . . .
C16 C 0.6157(5) 0.6677(4) 1.0051(6) 0.076(5) Uani 1 1 d G . . . .
C17 C 0.5570(5) 0.6731(3) 0.9201(5) 0.043(3) Uani 1 1 d G . . . .
N4 N 0.5071(4) 0.6544(3) 0.7659(5) 0.048(3) Uani 1 1 d G . . . .
C18 C 0.5175(6) 0.6288(4) 0.6908(4) 0.066(5) Uani 1 1 d G . . . .
H18 H 0.4753 0.6346 0.6360 0.080 Uiso 1 1 calc R U . . .
C19 C 0.5911(7) 0.5945(4) 0.6974(6) 0.072(4) Uani 1 1 d G U . . .
H19 H 0.5981 0.5774 0.6471 0.087 Uiso 1 1 calc R U . . .
C20 C 0.6541(6) 0.5859(4) 0.7792(8) 0.073(5) Uani 1 1 d G U . . .
H20 H 0.7033 0.5630 0.7836 0.087 Uiso 1 1 calc R U . . .
C21 C 0.6437(5) 0.6115(4) 0.8544(6) 0.062(4) Uani 1 1 d G . . . .
C22 C 0.5702(5) 0.6458(4) 0.8477(4) 0.050(4) Uani 1 1 d G . . . .
C23 C 0.6926(10) 0.6316(7) 1.0101(13) 0.081(5) Uani 1 1 d . . . . .
H23 H 0.7350 0.6272 1.0651 0.097 Uiso 1 1 calc R U . . .
C24 C 0.7061(10) 0.6049(7) 0.9421(13) 0.077(5) Uani 1 1 d . . . . .
H24 H 0.7558 0.5817 0.9506 0.093 Uiso 1 1 calc R U . . .
N5 N 0.3133(5) 0.6502(3) 0.7802(5) 0.041(2) Uani 1 1 d G . . . .
C25 C 0.3112(6) 0.6215(4) 0.8559(4) 0.067(5) Uani 1 1 d G . . . .
H25 H 0.3576 0.6259 0.9083 0.081 Uiso 1 1 calc R U . . .
C26 C 0.2399(7) 0.5862(4) 0.8534(7) 0.085(6) Uani 1 1 d G . . . .
H26 H 0.2386 0.5670 0.9041 0.102 Uiso 1 1 calc R U . . .
C27 C 0.1707(6) 0.5796(4) 0.7752(9) 0.077(5) Uani 1 1 d G . . . .
H27 H 0.1230 0.5560 0.7735 0.093 Uiso 1 1 calc R U . . .
C28 C 0.1727(5) 0.6083(4) 0.6995(6) 0.063(4) Uani 1 1 d G . . . .
C29 C 0.2440(6) 0.6436(4) 0.7020(4) 0.045(3) Uani 1 1 d G . . . .
N6 N 0.3292(5) 0.7051(3) 0.6394(4) 0.045(3) Uani 1 1 d G . . . .
C30 C 0.3410(6) 0.7341(4) 0.5676(5) 0.063(4) Uani 1 1 d G . . . .
H30 H 0.3919 0.7559 0.5745 0.076 Uiso 1 1 calc R U . . .
C31 C 0.2768(7) 0.7304(4) 0.4853(4) 0.068(5) Uani 1 1 d G . . . .
H31 H 0.2847 0.7498 0.4373 0.082 Uiso 1 1 calc R U . . .
C32 C 0.2008(6) 0.6977(5) 0.4749(4) 0.079(5) Uani 1 1 d G . . . .
H32 H 0.1579 0.6953 0.4198 0.094 Uiso 1 1 calc R U . . .
C33 C 0.1890(5) 0.6688(4) 0.5467(6) 0.079(5) Uani 1 1 d G . . . .
C34 C 0.2532(6) 0.6724(3) 0.6289(5) 0.046(3) Uani 1 1 d G . . . .
C35 C 0.1047(13) 0.6032(9) 0.6170(15) 0.096(6) Uani 1 1 d . . . . .
H35 H 0.0563 0.5795 0.6114 0.116 Uiso 1 1 calc R U . . .
C36 C 0.1113(12) 0.6337(8) 0.5461(14) 0.102(7) Uani 1 1 d . . . . .
H36 H 0.0637 0.6322 0.4943 0.122 Uiso 1 1 calc R U . . .

loop_
_atom_site_aniso_label
_atom_site_aniso_U_11
_atom_site_aniso_U_22
_atom_site_aniso_U_33
_atom_site_aniso_U_23
_atom_site_aniso_U_13
_atom_site_aniso_U_12
Ni1 0.0394(9) 0.0425(11) 0.0336(7) 0.0009(7) 0.0166(7) -0.0019(8)
In1 0.0390(5) 0.0488(6) 0.0380(4) -0.0043(4) 0.0087(4) -0.0024(4)
Sn3 0.0390(5) 0.0488(6) 0.0380(4) -0.0043(4) 0.0087(4) -0.0024(4)
In2 0.0375(5) 0.0626(7) 0.0324(4) 0.0037(4) 0.0091(4) 0.0027(5)
Sn4 0.0375(5) 0.0626(7) 0.0324(4) 0.0037(4) 0.0091(4) 0.0027(5)
Sn1 0.0447(6) 0.0620(8) 0.0704(6) -0.0334(6) 0.0288(5) -0.0146(5)
In3 0.0447(6) 0.0620(8) 0.0704(6) -0.0334(6) 0.0288(5) -0.0146(5)
Sn2 0.0345(5) 0.0606(7) 0.0317(4) -0.0058(4) 0.0079(4) -0.0019(5)
In4 0.0345(5) 0.0606(7) 0.0317(4) -0.0058(4) 0.0079(4) -0.0019(5)
Se1 0.18(4) 0.12(3) 0.063(15) 0.07(2) 0.019(16) 0.07(3)
Se1' 0.0598(18) 0.120(3) 0.167(3) -0.093(2) 0.0623(19) -0.0326(16)
Se2 0.1065(16) 0.0714(14) 0.0958(13) -0.0054(11) 0.0359(12) -0.0094(12)
Se3 0.0823(13) 0.1103(17) 0.0938(13) 0.0057(12) 0.0452(11) 0.0112(12)
Se4 0.0652(11) 0.0933(15) 0.0693(10) 0.0050(10) 0.0164(9) -0.0093(10)
Se5 0.0634(11) 0.1025(16) 0.0679(10) 0.0120(10) 0.0184(8) -0.0155(10)
Se6 0.0744(12) 0.137(2) 0.0570(9) 0.0055(11) 0.0194(9) 0.0185(12)
Se7 0.0709(11) 0.0961(15) 0.0508(8) 0.0010(9) 0.0173(8) -0.0081(10)
Se8 0.0696(11) 0.1094(16) 0.0540(9) -0.0055(9) 0.0235(8) -0.0133(11)
N1 0.035(5) 0.046(7) 0.028(5) 0.001(5) 0.016(4) 0.002(5)
C1 0.047(8) 0.059(10) 0.032(6) 0.006(6) 0.008(6) -0.005(7)
C2 0.052(8) 0.075(12) 0.038(7) 0.004(7) 0.018(6) 0.039(8)
C3 0.078(11) 0.030(9) 0.090(11) -0.001(8) 0.052(9) 0.022(8)
C4 0.056(9) 0.035(9) 0.073(9) 0.007(7) 0.025(7) 0.005(7)
C5 0.044(8) 0.047(9) 0.041(7) 0.000(6) 0.018(6) 0.000(7)
N2 0.031(5) 0.048(7) 0.035(5) 0.007(5) 0.015(4) -0.004(5)
C6 0.035(7) 0.076(11) 0.043(7) -0.009(7) 0.024(6) -0.013(7)
C7 0.036(7) 0.094(13) 0.045(7) 0.000(8) 0.026(6) -0.013(8)
C8 0.068(10) 0.069(12) 0.073(10) -0.012(9) 0.042(8) -0.035(9)
C9 0.084(11) 0.036(9) 0.072(9) -0.001(7) 0.052(8) -0.016(8)
C10 0.044(7) 0.049(9) 0.033(6) 0.009(6) 0.009(5) 0.011(7)
C11 0.119(16) 0.050(13) 0.19(2) -0.012(13) 0.119(16) 0.005(11)
C12 0.121(16) 0.025(10) 0.172(19) 0.030(11) 0.061(14) -0.003(10)
N3 0.039(6) 0.040(7) 0.040(5) -0.001(5) 0.002(4) -0.005(5)
C13 0.053(9) 0.070(11) 0.044(7) 0.003(7) 0.018(7) 0.017(8)
C14 0.102(14) 0.082(14) 0.046(8) -0.014(8) 0.031(9) 0.012(11)
C15 0.107(15) 0.079(14) 0.037(8) -0.004(8) -0.009(9) -0.018(11)
C16 0.057(10) 0.084(14) 0.074(10) 0.027(10) -0.002(8) 0.005(10)
C17 0.044(8) 0.041(9) 0.043(7) 0.009(6) 0.011(6) 0.001(6)
N4 0.054(7) 0.045(7) 0.049(6) 0.010(5) 0.023(5) 0.001(6)
C18 0.099(12) 0.059(11) 0.058(9) -0.016(8) 0.050(9) -0.015(9)
C19 0.090(11) 0.052(10) 0.105(11) -0.014(9) 0.076(9) 0.000(8)
C20 0.068(10) 0.048(9) 0.122(12) 0.020(9) 0.059(9) 0.015(8)
C21 0.048(9) 0.043(10) 0.096(12) 0.010(9) 0.026(9) 0.013(7)
C22 0.032(7) 0.051(10) 0.075(9) 0.006(8) 0.029(7) -0.006(6)
C23 0.041(9) 0.064(13) 0.110(14) 0.019(11) -0.023(9) -0.007(9)
C24 0.047(10) 0.067(13) 0.117(15) 0.021(11) 0.022(10) 0.026(9)
N5 0.044(6) 0.022(6) 0.060(6) 0.002(5) 0.022(5) 0.000(5)
C25 0.074(11) 0.077(12) 0.069(10) 0.008(9) 0.049(9) -0.005(9)
C26 0.110(15) 0.061(13) 0.111(15) 0.007(11) 0.075(13) 0.000(11)
C27 0.086(13) 0.044(11) 0.115(14) -0.012(10) 0.050(12) 0.005(9)
C28 0.054(10) 0.052(11) 0.082(11) -0.016(9) 0.021(9) 0.013(8)
C29 0.042(8) 0.051(10) 0.048(7) 0.002(7) 0.023(6) -0.006(7)
N6 0.058(7) 0.042(7) 0.044(6) 0.000(5) 0.027(5) 0.001(6)
C30 0.083(11) 0.065(11) 0.048(8) -0.013(8) 0.028(8) -0.015(9)
C31 0.089(12) 0.074(12) 0.035(7) 0.007(7) 0.010(8) -0.005(10)
C32 0.092(13) 0.093(14) 0.030(7) -0.007(8) -0.015(8) 0.002(11)
C33 0.073(11) 0.106(16) 0.044(8) -0.011(9) -0.005(8) -0.027(11)
C34 0.042(8) 0.046(9) 0.052(8) -0.004(7) 0.018(6) 0.000(7)
C35 0.093(15) 0.083(16) 0.126(17) -0.010(14) 0.052(14) -0.013(12)
C36 0.064(12) 0.081(16) 0.123(16) -0.023(13) -0.031(11) -0.001(11)

loop_
_atom_type_symbol
_atom_type_description
_atom_type_scat_dispersion_real
_atom_type_scat_dispersion_imag
_atom_type_scat_source
C C 0.0033 0.0016 'International Tables Vol C Tables 4.2.6.8 and 6.1.1.4'
H H 0.0000 0.0000 'International Tables Vol C Tables 4.2.6.8 and 6.1.1.4'
N N 0.0061 0.0033 'International Tables Vol C Tables 4.2.6.8 and 6.1.1.4'
O O 0.0106 0.0060 'International Tables Vol C Tables 4.2.6.8 and 6.1.1.4'
Ni Ni 0.3393 1.1124 'International Tables Vol C Tables 4.2.6.8 and 6.1.1.4'
Se Se -0.0929 2.2259 'International Tables Vol C Tables 4.2.6.8 and 6.1.1.4'
In In -0.7276 1.3100 'International Tables Vol C Tables 4.2.6.8 and 6.1.1.4'
Sn Sn -0.6537 1.4246 'International Tables Vol C Tables 4.2.6.8 and 6.1.1.4'

loop_
_geom_angle_atom_site_label_1
_geom_angle_atom_site_label_2
_geom_angle_atom_site_label_3
_geom_angle
_geom_angle_site_symmetry_1
_geom_angle_site_symmetry_3
N3 Ni1 N5 95.3(3) . .
N3 Ni1 N1 92.4(3) . .
N5 Ni1 N1 93.4(3) . .
N3 Ni1 N6 173.2(3) . .
N5 Ni1 N6 79.0(3) . .
N1 Ni1 N6 91.7(3) . .
N3 Ni1 N4 79.3(3) . .
N5 Ni1 N4 95.3(3) . .
N1 Ni1 N4 168.4(3) . .
N6 Ni1 N4 97.4(3) . .
N3 Ni1 N2 93.1(3) . .
N5 Ni1 N2 168.8(3) . .
N1 Ni1 N2 78.9(3) . .
N6 Ni1 N2 92.9(3) . .
N4 Ni1 N2 93.5(3) . .
Se2 In1 Se6 116.33(8) . .
Se2 In1 Se8 121.58(7) . .
Se6 In1 Se8 108.39(8) . .
Se2 In1 Se7 103.12(7) . .
Se6 In1 Se7 107.60(7) . .
Se8 In1 Se7 96.83(6) . .
Se6 In2 Se3 112.14(7) . .
Se6 In2 Se4 108.55(7) . .
Se3 In2 Se4 120.38(8) . .
Se6 In2 Se5 110.55(8) . .
Se3 In2 Se5 107.74(7) . .
Se4 In2 Se5 96.20(7) . .
Se3 Sn1 Se2 107.82(8) . .
Se3 Sn1 Se1' 117.9(2) . .
Se2 Sn1 Se1' 113.31(19) . .
Se3 Sn1 Se1' 110.29(16) . 3_676
Se2 Sn1 Se1' 108.9(2) . 3_676
Se1' Sn1 Se1' 98.04(10) . 3_676
Se3 Sn1 Se1 115.5(9) . 3_676
Se2 Sn1 Se1 99.9(6) . 3_676
Se3 Sn1 Se1 110.7(6) . .
Se2 Sn1 Se1 120.9(7) . .
Se1 Sn1 Se1 101.9(12) 3_676 .
Se7 Sn2 Se8 98.96(6) . .
Se7 Sn2 Se4 114.24(7) . 4_575
Se8 Sn2 Se4 113.76(7) . 4_575
Se7 Sn2 Se5 118.02(7) . 4_575
Se8 Sn2 Se5 114.76(7) . 4_575
Se4 Sn2 Se5 98.05(7) 4_575 4_575
In3 Se1 Sn1 0.0 3_676 3_676
In3 Se1 Sn1 78.1 3_676 .
Sn1 Se1 Sn1 78.1(12) 3_676 .
Sn1 Se1' In3 82.0 . 3_676
Sn1 Se1' Sn1 81.96(10) . 3_676
In3 Se1' Sn1 0.0 3_676 3_676
In1 Se2 Sn1 101.26(8) . .
Sn1 Se3 In2 102.34(7) . .
In4 Se4 Sn2 0.0 4_676 4_676
In4 Se4 In2 83.18(6) 4_676 .
Sn2 Se4 In2 83.18(6) 4_676 .
In4 Se5 Sn2 0.0 4_676 4_676
In4 Se5 In2 82.56(6) 4_676 .
Sn2 Se5 In2 82.56(6) 4_676 .
In2 Se6 In1 98.61(7) . .
Sn2 Se7 In1 81.76(6) . .
Sn2 Se8 In1 82.24(6) . .
C1 N1 C5 120.0 . .
C1 N1 Ni1 127.6(4) . .
C5 N1 Ni1 112.4(4) . .
C2 C1 N1 120.0 . .
C2 C1 H1 120.0 . .
N1 C1 H1 120.0 . .
C3 C2 C1 120.0 . .
C3 C2 H2 120.0 . .
C1 C2 H2 120.0 . .
C2 C3 C4 120.0 . .
C2 C3 H3 120.0 . .
C4 C3 H3 120.0 . .
C5 C4 C3 120.0 . .
C5 C4 C11 116.2(8) . .
C3 C4 C11 123.8(8) . .
C10 C5 C4 121.3(6) . .
C10 C5 N1 118.7(6) . .
C4 C5 N1 120.0 . .
C6 N2 C10 120.0 . .
C6 N2 Ni1 127.1(4) . .
C10 N2 Ni1 112.9(4) . .
C7 C6 N2 120.0 . .
C7 C6 H6 120.0 . .
N2 C6 H6 120.0 . .
C6 C7 C8 120.0 . .
C6 C7 H7 120.0 . .
C8 C7 H7 120.0 . .
C9 C8 C7 120.0 . .
C9 C8 H8 120.0 . .
C7 C8 H8 120.0 . .
C10 C9 C8 120.0 . .
C10 C9 C12 116.2(9) . .
C8 C9 C12 123.8(9) . .
C5 C10 C9 123.0(6) . .
C5 C10 N2 117.0(6) . .
C9 C10 N2 120.0 . .
C12 C11 C4 123.7(15) . .
C12 C11 H11 118.1 . .
C4 C11 H11 118.1 . .
C11 C12 C9 119.5(15) . .
C11 C12 H12 120.3 . .
C9 C12 H12 120.3 . .
C13 N3 C17 120.0 . .
C13 N3 Ni1 127.0(4) . .
C17 N3 Ni1 112.9(4) . .
N3 C13 C14 120.0 . .
N3 C13 H13 120.0 . .
C14 C13 H13 120.0 . .
C15 C14 C13 120.0 . .
C15 C14 H14 120.0 . .
C13 C14 H14 120.0 . .
C14 C15 C16 120.0 . .
C14 C15 H15 120.0 . .
C16 C15 H15 120.0 . .
C17 C16 C15 120.0 . .
C17 C16 C23 113.8(10) . .
C15 C16 C23 126.2(10) . .
C22 C17 C16 122.5(7) . .
C22 C17 N3 117.5(7) . .
C16 C17 N3 120.0 . .
C18 N4 C22 120.0 . .
C18 N4 Ni1 127.2(5) . .
C22 N4 Ni1 112.8(5) . .
N4 C18 C19 120.0 . .
N4 C18 H18 120.0 . .
C19 C18 H18 120.0 . .
C20 C19 C18 120.0 . .
C20 C19 H19 120.0 . .
C18 C19 H19 120.0 . .
C19 C20 C21 120.0 . .
C19 C20 H20 120.0 . .
C21 C20 H20 120.0 . .
C22 C21 C20 120.0 . .
C22 C21 C24 116.3(10) . .
C20 C21 C24 123.7(10) . .
C17 C22 C21 122.6(7) . .
C17 C22 N4 117.4(7) . .
C21 C22 N4 120.0 . .
C24 C23 C16 124.7(15) . .
C24 C23 H23 117.7 . .
C16 C23 H23 117.7 . .
C23 C24 C21 120.1(14) . .
C23 C24 H24 119.9 . .
C21 C24 H24 119.9 . .
C25 N5 C29 120.0 . .
C25 N5 Ni1 126.3(5) . .
C29 N5 Ni1 113.4(5) . .
C26 C25 N5 120.0 . .
C26 C25 H25 120.0 . .
N5 C25 H25 120.0 . .
C25 C26 C27 120.0 . .
C25 C26 H26 120.0 . .
C27 C26 H26 120.0 . .
C28 C27 C26 120.0 . .
C28 C27 H27 120.0 . .
C26 C27 H27 120.0 . .
C29 C28 C27 120.0 . .
C29 C28 C35 116.9(11) . .
C27 C28 C35 123.1(11) . .
C34 C29 C28 124.0(7) . .
C34 C29 N5 116.0(7) . .
C28 C29 N5 120.0 . .
C30 N6 C34 120.0 . .
C30 N6 Ni1 127.6(4) . .
C34 N6 Ni1 112.0(4) . .
N6 C30 C31 120.0 . .
N6 C30 H30 120.0 . .
C31 C30 H30 120.0 . .
C32 C31 C30 120.0 . .
C32 C31 H31 120.0 . .
C30 C31 H31 120.0 . .
C31 C32 C33 120.0 . .
C31 C32 H32 120.0 . .
C33 C32 H32 120.0 . .
C34 C33 C32 120.0 . .
C34 C33 C36 113.9(10) . .
C32 C33 C36 126.1(10) . .
C29 C34 C33 121.6(7) . .
C29 C34 N6 118.4(7) . .
C33 C34 N6 120.0 . .
C36 C35 C28 119.3(17) . .
C36 C35 H35 120.3 . .
C28 C35 H35 120.3 . .
C35 C36 C33 124.2(16) . .
C35 C36 H36 117.9 . .
C33 C36 H36 117.9 . .

loop_
_geom_bond_atom_site_label_1
_geom_bond_atom_site_label_2
_geom_bond_distance
_geom_bond_site_symmetry_2
Ni1 N3 2.089(6) .
Ni1 N5 2.090(6) .
Ni1 N1 2.090(6) .
Ni1 N6 2.094(6) .
Ni1 N4 2.096(6) .
Ni1 N2 2.102(6) .
In1 Se2 2.501(2) .
In1 Se6 2.506(2) .
In1 Se8 2.562(2) .
In1 Se7 2.5887(18) .
In2 Se6 2.5018(18) .
In2 Se3 2.507(2) .
In2 Se4 2.565(2) .
In2 Se5 2.589(2) .
Sn1 Se3 2.497(3) .
Sn1 Se2 2.514(2) .
Sn1 Se1' 2.547(3) .
Sn1 Se1' 2.569(3) 3_676
Sn1 Se1 2.61(4) 3_676
Sn1 Se1 2.72(5) .
Sn2 Se7 2.533(2) .
Sn2 Se8 2.5354(18) .
Sn2 Se4 2.537(2) 4_575
Sn2 Se5 2.544(2) 4_575
Se1 In3 2.61(4) 3_676
Se1 Sn1 2.61(4) 3_676
Se1' In3 2.569(3) 3_676
Se1' Sn1 2.569(3) 3_676
Se4 In4 2.537(2) 4_676
Se4 Sn2 2.537(2) 4_676
Se5 In4 2.544(2) 4_676
Se5 Sn2 2.544(2) 4_676
N1 C1 1.3900 .
N1 C5 1.3900 .
C1 C2 1.3900 .
C1 H1 0.9300 .
C2 C3 1.3900 .
C2 H2 0.9300 .
C3 C4 1.3900 .
C3 H3 0.9300 .
C4 C5 1.3900 .
C4 C11 1.440(18) .
C5 C10 1.363(7) .
N2 C6 1.3900 .
N2 C10 1.3900 .
C6 C7 1.3900 .
C6 H6 0.9300 .
C7 C8 1.3900 .
C7 H7 0.9300 .
C8 C9 1.3900 .
C8 H8 0.9300 .
C9 C10 1.3900 .
C9 C12 1.473(19) .
C11 C12 1.31(2) .
C11 H11 0.9300 .
C12 H12 0.9300 .
N3 C13 1.3900 .
N3 C17 1.3900 .
C13 C14 1.3900 .
C13 H13 0.9300 .
C14 C15 1.3900 .
C14 H14 0.9300 .
C15 C16 1.3900 .
C15 H15 0.9300 .
C16 C17 1.3900 .
C16 C23 1.463(19) .
C17 C22 1.387(9) .
N4 C18 1.3900 .
N4 C22 1.3900 .
C18 C19 1.3900 .
C18 H18 0.9300 .
C19 C20 1.3900 .
C19 H19 0.9300 .
C20 C21 1.3900 .
C20 H20 0.9300 .
C21 C22 1.3900 .
C21 C24 1.450(19) .
C23 C24 1.32(2) .
C23 H23 0.9300 .
C24 H24 0.9300 .
N5 C25 1.3900 .
N5 C29 1.3900 .
C25 C26 1.3900 .
C25 H25 0.9300 .
C26 C27 1.3900 .
C26 H26 0.9300 .
C27 C28 1.3900 .
C27 H27 0.9300 .
C28 C29 1.3900 .
C28 C35 1.42(2) .
C29 C34 1.391(9) .
N6 C30 1.3900 .
N6 C34 1.3900 .
C30 C31 1.3900 .
C30 H30 0.9300 .
C31 C32 1.3900 .
C31 H31 0.9300 .
C32 C33 1.3900 .
C32 H32 0.9300 .
C33 C34 1.3900 .
C33 C36 1.47(2) .
C35 C36 1.37(2) .
C35 H35 0.9300 .
C36 H36 0.9300 .

loop_
_geom_torsion_atom_site_label_1
_geom_torsion_atom_site_label_2
_geom_torsion_atom_site_label_3
_geom_torsion_atom_site_label_4
_geom_torsion
C5 N1 C1 C2 0.0
Ni1 N1 C1 C2 178.8(5)
N1 C1 C2 C3 0.0
C1 C2 C3 C4 0.0
C2 C3 C4 C5 0.0
C2 C3 C4 C11 -179.8(13)
C3 C4 C5 C10 178.9(8)
C11 C4 C5 C10 -1.2(12)
C3 C4 C5 N1 0.0
C11 C4 C5 N1 179.9(12)
C1 N1 C5 C10 -179.0(8)
Ni1 N1 C5 C10 2.0(7)
C1 N1 C5 C4 0.0
Ni1 N1 C5 C4 -179.0(5)
C10 N2 C6 C7 0.0
Ni1 N2 C6 C7 -179.7(5)
N2 C6 C7 C8 0.0
C6 C7 C8 C9 0.0
C7 C8 C9 C10 0.0
C7 C8 C9 C12 178.8(13)
C4 C5 C10 C9 0.7(8)
N1 C5 C10 C9 179.6(4)
C4 C5 C10 N2 178.3(4)
N1 C5 C10 N2 -2.8(9)
C8 C9 C10 C5 177.5(8)
C12 C9 C10 C5 -1.4(12)
C8 C9 C10 N2 0.0
C12 C9 C10 N2 -178.9(12)
C6 N2 C10 C5 -177.7(7)
Ni1 N2 C10 C5 2.1(7)
C6 N2 C10 C9 0.0
Ni1 N2 C10 C9 179.7(5)
C5 C4 C11 C12 3(3)
C3 C4 C11 C12 -177.3(17)
C4 C11 C12 C9 -4(3)
C10 C9 C12 C11 3(2)
C8 C9 C12 C11 -176.0(16)
C17 N3 C13 C14 0.0
Ni1 N3 C13 C14 -177.2(6)
N3 C13 C14 C15 0.0
C13 C14 C15 C16 0.0
C14 C15 C16 C17 0.0
C14 C15 C16 C23 179.6(12)
C15 C16 C17 C22 -179.1(9)
C23 C16 C17 C22 1.3(10)
C15 C16 C17 N3 0.0
C23 C16 C17 N3 -179.6(10)
C13 N3 C17 C22 179.1(9)
Ni1 N3 C17 C22 -3.3(8)
C13 N3 C17 C16 0.0
Ni1 N3 C17 C16 177.5(5)
C22 N4 C18 C19 0.0
Ni1 N4 C18 C19 176.5(6)
N4 C18 C19 C20 0.0
C18 C19 C20 C21 0.0
C19 C20 C21 C22 0.0
C19 C20 C21 C24 -179.9(12)
C16 C17 C22 C21 -1.1(9)
N3 C17 C22 C21 179.8(5)
C16 C17 C22 N4 180.0(5)
N3 C17 C22 N4 0.9(9)
C20 C21 C22 C17 -178.9(9)
C24 C21 C22 C17 1.1(11)
C20 C21 C22 N4 0.0
C24 C21 C22 N4 179.9(11)
C18 N4 C22 C17 178.9(8)
Ni1 N4 C22 C17 2.0(7)
C18 N4 C22 C21 0.0
Ni1 N4 C22 C21 -176.9(5)
C17 C16 C23 C24 -2(2)
C15 C16 C23 C24 178.6(14)
C16 C23 C24 C21 2(3)
C22 C21 C24 C23 -1(2)
C20 C21 C24 C23 178.5(13)
C29 N5 C25 C26 0.0
Ni1 N5 C25 C26 173.6(6)
N5 C25 C26 C27 0.0
C25 C26 C27 C28 0.0
C26 C27 C28 C29 0.0
C26 C27 C28 C35 179.5(12)
C27 C28 C29 C34 177.8(9)
C35 C28 C29 C34 -1.7(12)
C27 C28 C29 N5 0.0
C35 C28 C29 N5 -179.5(12)
C25 N5 C29 C34 -177.9(8)
Ni1 N5 C29 C34 7.7(7)
C25 N5 C29 C28 0.0
Ni1 N5 C29 C28 -174.4(5)
C34 N6 C30 C31 0.0
Ni1 N6 C30 C31 -172.0(6)
N6 C30 C31 C32 0.0
C30 C31 C32 C33 0.0
C31 C32 C33 C34 0.0
C31 C32 C33 C36 178.5(13)
C28 C29 C34 C33 1.4(9)
N5 C29 C34 C33 179.3(5)
C28 C29 C34 N6 -177.9(5)
N5 C29 C34 N6 -0.1(9)
C32 C33 C34 C29 -179.3(9)
C36 C33 C34 C29 2.0(11)
C32 C33 C34 N6 0.0
C36 C33 C34 N6 -178.7(11)
C30 N6 C34 C29 179.3(9)
Ni1 N6 C34 C29 -7.5(8)
C30 N6 C34 C33 0.0
Ni1 N6 C34 C33 173.2(5)
C29 C28 C35 C36 -2(2)
C27 C28 C35 C36 178.9(14)
C28 C35 C36 C33 5(3)
C34 C33 C36 C35 -5(2)
C32 C33 C36 C35 176.0(15)

loop_
_platon_squeeze_void_nr
_platon_squeeze_void_average_x
_platon_squeeze_void_average_y
_platon_squeeze_void_average_z
_platon_squeeze_void_volume
_platon_squeeze_void_count_electrons
_platon_squeeze_void_content
1 -0.003 0.500 0.012 851 250 ' '
2 0.014 1.000 0.490 851 250 ' '
